data_7207930
loop_
_publ_author_name
'Cappelli, Andrea'
'Paolino, Marco'
'Grisci, Giorgio'
'Giuliani, Germano'
'Donati, Alessandro'
'Mendichi, Raniero'
'Boccia, Antonella Caterina'
'Botta, Chiara'
'Mr\'oz, Wojciech'
'Samperi, Filippo'
'Scamporrino, Andrea'
'Giorgi, Gianluca'
'Vomero, Salvatore'

_publ_section_title
;
 Synthesis and characterization of charge-transporting \p-stacked
 polybenzofulvene derivatives
;
_journal_issue 19
_journal_name_full 'Journal of Materials Chemistry'
_journal_page_first 9611
_journal_paper_doi 10.1039/c2jm16790e
_journal_volume 22
_journal_year 2012
_chemical_formula_moiety 'C21 H20 O6'
_chemical_formula_sum 'C21 H20 O6'
_chemical_formula_weight 368.37
_chemical_name_systematic
;
Ethyl 4,5,6-Trimethoxy-1-oxo-3-phenyl-1H-indene-2-carboxylate
;
_space_group_IT_number 15
_symmetry_cell_setting monoclinic
_symmetry_space_group_name_Hall '-C 2yc'
_symmetry_space_group_name_H-M 'C 1 2/c 1'
_atom_sites_solution_hydrogens geom
_atom_sites_solution_primary direct
_atom_sites_solution_secondary difmap
_audit_creation_method SHELXL-97
_cell_angle_alpha 90.00
_cell_angle_beta 90.792(3)
_cell_angle_gamma 90.00
_cell_formula_units_Z 8
_cell_length_a 15.7773(6)
_cell_length_b 11.5001(4)
_cell_length_c 20.4105(8)
_cell_measurement_reflns_used 3953
_cell_measurement_temperature 293(2)
_cell_measurement_theta_max 29.0283
_cell_measurement_theta_min 2.1871
_cell_volume 3702.9(2)
_computing_cell_refinement
;
CrysAlisPro, Oxford Diffraction Ltd.,
Version 1.171.33.66 (release 28-04-2010 CrysAlis171 .NET)
(compiled Apr 28 2010,14:27:37)
;
_computing_data_collection
;
CrysAlisPro, Oxford Diffraction Ltd.,
Version 1.171.33.66 (release 28-04-2010 CrysAlis171 .NET)
(compiled Apr 28 2010,14:27:37)
;
_computing_data_reduction
;
CrysAlisPro, Oxford Diffraction Ltd.,
Version 1.171.33.66 (release 28-04-2010 CrysAlis171 .NET)
(compiled Apr 28 2010,14:27:37)
;
_computing_molecular_graphics 'Ortep-3 for Windows (Farrugia, 1997)'
_computing_publication_material 'WinGX publication routines (Farrugia, 1999)'
_computing_structure_refinement 'SHELXL-97 (Sheldrick, 1997)'
_computing_structure_solution 'SHELXS-97 (Sheldrick, 1997)'
_diffrn_ambient_temperature 293(2)
_diffrn_detector_area_resol_mean 16.0827
_diffrn_measured_fraction_theta_full 0.854
_diffrn_measured_fraction_theta_max 0.854
_diffrn_measurement_device_type 'Xcalibur, Sapphire3'
_diffrn_radiation_monochromator graphite
_diffrn_radiation_source 'Enhance (Mo) X-ray Source'
_diffrn_radiation_type MoK\a
_diffrn_radiation_wavelength 0.71073
_diffrn_reflns_av_R_equivalents 0.0145
_diffrn_reflns_av_sigmaI/netI 0.0290
_diffrn_reflns_limit_h_max 13
_diffrn_reflns_limit_h_min -21
_diffrn_reflns_limit_k_max 14
_diffrn_reflns_limit_k_min -14
_diffrn_reflns_limit_l_max 23
_diffrn_reflns_limit_l_min -25
_diffrn_reflns_number 8222
_diffrn_reflns_theta_full 29.09
_diffrn_reflns_theta_max 29.09
_diffrn_reflns_theta_min 2.19
_exptl_absorpt_coefficient_mu 0.097
_exptl_absorpt_correction_T_max 1.00000
_exptl_absorpt_correction_T_min 0.95365
_exptl_absorpt_correction_type multi-scan
_exptl_absorpt_process_details
;
CrysAlisPro, Oxford Diffraction Ltd.,
Version 1.171.33.66 (release 28-04-2010 CrysAlis171 .NET)
(compiled Apr 28 2010,14:27:37)
Empirical absorption correction using spherical harmonics,
implemented in SCALE3 ABSPACK scaling algorithm.
;
_exptl_crystal_colour red
_exptl_crystal_density_diffrn 1.322
_exptl_crystal_density_method 'not measured'
_exptl_crystal_description prism
_exptl_crystal_F_000 1552
_exptl_crystal_size_max 0.6
_exptl_crystal_size_mid 0.5
_exptl_crystal_size_min 0.4
_refine_diff_density_max 0.181
_refine_diff_density_min -0.226
_refine_diff_density_rms 0.043
_refine_ls_extinction_method none
_refine_ls_goodness_of_fit_ref 1.027
_refine_ls_hydrogen_treatment constr
_refine_ls_matrix_type full
_refine_ls_number_parameters 268
_refine_ls_number_reflns 4238
_refine_ls_number_restraints 0
_refine_ls_restrained_S_all 1.027
_refine_ls_R_factor_all 0.0695
_refine_ls_R_factor_gt 0.0448
_refine_ls_shift/su_max 0.003
_refine_ls_shift/su_mean 0.000
_refine_ls_structure_factor_coef Fsqd
_refine_ls_weighting_details 'calc w=1/[\s^2^(Fo^2^)+(0.0713P)^2^+0.0000P] where P=(Fo^2^+2Fc^2^)/3'
_refine_ls_weighting_scheme calc
_refine_ls_wR_factor_gt 0.1179
_refine_ls_wR_factor_ref 0.1254
_reflns_number_gt 2762
_reflns_number_total 4238
_reflns_threshold_expression >2\s(I)
_cod_data_source_file c2jm16790e.txt
_cod_data_source_block vc1409
_cod_depositor_comments
;
The following automatic conversions were performed:

'_symmetry_cell_setting' value 'Monoclinic' changed to 'monoclinic'
according to /home/saulius/struct/CIF-dictionaries/cif_core.dic
dictionary named 'cif_core.dic' version 2.4.1 from 2010-06-29.

Automatic conversion script
Id: cif_fix_values 1715 2011-07-08 13:25:40Z adriana 
;
_cod_original_sg_symbol_H-M 'C 2/c'
_cod_database_code 7207930

loop_
_symmetry_equiv_pos_as_xyz
'x, y, z'
'-x, y, -z+1/2'
'x+1/2, y+1/2, z'
'-x+1/2, y+1/2, -z+1/2'
'-x, -y, -z'
'x, -y, z-1/2'
'-x+1/2, -y+1/2, -z'
'x+1/2, -y+1/2, z-1/2'

loop_
_atom_site_label
_atom_site_type_symbol
_atom_site_fract_x
_atom_site_fract_y
_atom_site_fract_z
_atom_site_U_iso_or_equiv
_atom_site_adp_type
_atom_site_occupancy
_atom_site_symmetry_multiplicity
_atom_site_calc_flag
_atom_site_refinement_flags
C1 C 0.59705(8) 0.50224(13) -0.05171(7) 0.0379(3) Uani 1 1 d .
O1 O 0.58162(7) 0.47317(10) -0.10765(5) 0.0534(3) Uani 1 1 d .
C2 C 0.59382(8) 0.62155(12) -0.02176(7) 0.0373(3) Uani 1 1 d .
C3 C 0.61802(7) 0.61374(12) 0.04230(7) 0.0344(3) Uani 1 1 d .
C1' C 0.62914(8) 0.71109(12) 0.08935(7) 0.0369(3) Uani 1 1 d .
C2' C 0.70836(10) 0.75903(15) 0.09826(9) 0.0552(4) Uani 1 1 d .
H2' H 0.7540 0.7288 0.0755 0.089(7) Uiso 1 1 calc R
C3' C 0.72108(13) 0.85099(17) 0.14042(10) 0.0703(5) Uani 1 1 d .
H3' H 0.7750 0.8823 0.1460 0.091(7) Uiso 1 1 calc R
C4' C 0.65487(14) 0.89607(17) 0.17398(10) 0.0732(6) Uani 1 1 d .
H4' H 0.6632 0.9589 0.2020 0.088(6) Uiso 1 1 calc R
C5' C 0.57627(14) 0.84870(19) 0.16624(11) 0.0810(7) Uani 1 1 d .
H5' H 0.5311 0.8789 0.1896 0.095(7) Uiso 1 1 calc R
C6' C 0.56291(11) 0.75586(17) 0.12389(10) 0.0670(5) Uani 1 1 d .
H6' H 0.5090 0.7241 0.1190 0.093(7) Uiso 1 1 calc R
C4 C 0.63619(7) 0.49086(12) 0.05891(7) 0.0348(3) Uani 1 1 d .
C5 C 0.65871(8) 0.43690(12) 0.11755(7) 0.0369(3) Uani 1 1 d .
C6 C 0.67046(9) 0.31497(13) 0.11739(7) 0.0409(4) Uani 1 1 d .
C7 C 0.65723(8) 0.24980(12) 0.06036(8) 0.0408(4) Uani 1 1 d .
C8 C 0.63433(8) 0.30444(12) 0.00196(7) 0.0397(4) Uani 1 1 d .
H8 H 0.6261 0.2620 -0.0364 0.040(4) Uiso 1 1 calc R
C9 C 0.62428(8) 0.42330(12) 0.00270(7) 0.0356(3) Uani 1 1 d .
C10 C 0.56970(9) 0.73075(14) -0.05524(8) 0.0424(4) Uani 1 1 d .
O2 O 0.56300(9) 0.82271(10) -0.02894(7) 0.0731(4) Uani 1 1 d .
O3 O 0.55411(8) 0.71512(10) -0.11853(6) 0.0616(3) Uani 1 1 d .
C11 C 0.52665(13) 0.81712(17) -0.15539(10) 0.0687(5) Uani 1 1 d .
H11A H 0.4929 0.8666 -0.1274 0.090(7) Uiso 1 1 calc R
H11B H 0.4912 0.7927 -0.1921 0.136(10) Uiso 1 1 calc R
C12 C 0.59919(15) 0.8840(2) -0.18007(14) 0.0927(8) Uani 1 1 d .
H12A H 0.6281 0.9210 -0.1440 0.087(8) Uiso 1 1 calc R
H12B H 0.5792 0.9420 -0.2104 0.123(9) Uiso 1 1 calc R
H12C H 0.6375 0.8325 -0.2019 0.149(12) Uiso 1 1 calc R
O4 O 0.67145(6) 0.49903(9) 0.17352(5) 0.0455(3) Uani 1 1 d .
C13 C 0.60549(11) 0.48550(19) 0.22059(9) 0.0667(5) Uani 1 1 d .
H13A H 0.5513 0.4914 0.1989 0.141(10) Uiso 1 1 calc R
H13B H 0.6105 0.5453 0.2532 0.115(8) Uiso 1 1 calc R
H13C H 0.6105 0.4107 0.2412 0.145(11) Uiso 1 1 calc R
O5 O 0.68902(7) 0.26169(10) 0.17566(5) 0.0542(3) Uani 1 1 d .
C14 C 0.77372(13) 0.2218(2) 0.18343(11) 0.0835(7) Uani 1 1 d .
H14A H 0.7851 0.1635 0.1510 0.152(12) Uiso 1 1 calc R
H14B H 0.7813 0.1891 0.2264 0.099(7) Uiso 1 1 calc R
H14C H 0.8121 0.2858 0.1781 0.147(13) Uiso 1 1 calc R
O6 O 0.66710(7) 0.13306(9) 0.06739(6) 0.0540(3) Uani 1 1 d .
C15 C 0.64552(12) 0.06064(15) 0.01284(9) 0.0623(5) Uani 1 1 d .
H15A H 0.5875 0.0738 0.0002 0.084(6) Uiso 1 1 calc R
H15B H 0.6530 -0.0194 0.0249 0.092(7) Uiso 1 1 calc R
H15C H 0.6816 0.0789 -0.0232 0.085(6) Uiso 1 1 calc R

loop_
_atom_site_aniso_label
_atom_site_aniso_U_11
_atom_site_aniso_U_22
_atom_site_aniso_U_33
_atom_site_aniso_U_23
_atom_site_aniso_U_13
_atom_site_aniso_U_12
C1 0.0355(7) 0.0414(8) 0.0369(8) -0.0031(7) 0.0016(6) -0.0053(6)
O1 0.0706(7) 0.0528(7) 0.0367(6) -0.0061(5) -0.0056(5) -0.0011(5)
C2 0.0360(7) 0.0364(8) 0.0395(8) 0.0011(6) 0.0019(6) -0.0018(6)
C3 0.0286(6) 0.0353(8) 0.0394(8) -0.0014(6) 0.0044(5) -0.0026(5)
C1' 0.0432(8) 0.0301(7) 0.0373(8) -0.0007(6) 0.0004(6) 0.0005(6)
C2' 0.0520(9) 0.0536(10) 0.0601(11) -0.0173(9) 0.0050(8) -0.0099(8)
C3' 0.0789(13) 0.0640(12) 0.0680(13) -0.0195(11) 0.0055(10) -0.0262(10)
C4' 0.1099(16) 0.0505(12) 0.0593(13) -0.0231(10) 0.0035(11) -0.0095(11)
C5' 0.0850(14) 0.0790(14) 0.0794(15) -0.0352(12) 0.0191(11) 0.0135(12)
C6' 0.0528(10) 0.0745(13) 0.0739(13) -0.0293(11) 0.0095(9) -0.0003(9)
C4 0.0316(7) 0.0343(8) 0.0385(8) -0.0021(6) 0.0022(5) -0.0007(6)
C5 0.0361(7) 0.0386(8) 0.0359(8) -0.0035(7) 0.0016(5) -0.0023(6)
C6 0.0415(8) 0.0405(9) 0.0407(9) 0.0030(7) 0.0033(6) 0.0015(6)
C7 0.0433(8) 0.0314(8) 0.0479(10) 0.0001(7) 0.0065(6) 0.0001(6)
C8 0.0412(8) 0.0363(8) 0.0417(9) -0.0087(7) 0.0041(6) -0.0026(6)
C9 0.0338(7) 0.0358(8) 0.0373(8) -0.0028(6) 0.0031(5) -0.0025(6)
C10 0.0412(8) 0.0426(9) 0.0434(9) 0.0016(7) 0.0002(6) -0.0020(6)
O2 0.1192(11) 0.0391(7) 0.0605(8) -0.0010(7) -0.0158(7) 0.0121(7)
O3 0.0922(9) 0.0510(7) 0.0413(7) 0.0062(6) -0.0074(6) 0.0054(6)
C11 0.0893(13) 0.0643(12) 0.0522(11) 0.0209(10) -0.0059(10) 0.0062(11)
C12 0.0973(16) 0.0916(17) 0.0897(19) 0.0397(16) 0.0235(15) 0.0106(15)
O4 0.0537(6) 0.0451(6) 0.0377(6) -0.0055(5) -0.0003(4) -0.0056(5)
C13 0.0767(13) 0.0793(14) 0.0445(10) -0.0144(10) 0.0169(9) -0.0064(10)
O5 0.0661(7) 0.0520(7) 0.0445(7) 0.0112(5) 0.0024(5) 0.0112(5)
C14 0.0750(14) 0.1109(19) 0.0642(14) 0.0110(14) -0.0125(10) 0.0324(14)
O6 0.0728(7) 0.0317(6) 0.0576(8) -0.0005(5) 0.0012(6) 0.0019(5)
C15 0.0765(13) 0.0373(10) 0.0731(13) -0.0112(9) 0.0012(10) 0.0005(8)

loop_
_atom_type_symbol
_atom_type_description
_atom_type_scat_dispersion_real
_atom_type_scat_dispersion_imag
_atom_type_scat_source
C C 0.0033 0.0016 'International Tables Vol C Tables 4.2.6.8 and 6.1.1.4'
H H 0.0000 0.0000 'International Tables Vol C Tables 4.2.6.8 and 6.1.1.4'
O O 0.0106 0.0060 'International Tables Vol C Tables 4.2.6.8 and 6.1.1.4'

loop_
_geom_angle_atom_site_label_1
_geom_angle_atom_site_label_2
_geom_angle_atom_site_label_3
_geom_angle
O1 C1 C9 125.83(14)
O1 C1 C2 128.89(14)
C9 C1 C2 105.28(12)
C3 C2 C10 124.61(14)
C3 C2 C1 108.67(12)
C10 C2 C1 126.72(13)
C2 C3 C4 109.51(12)
C2 C3 C1' 126.98(13)
C4 C3 C1' 123.46(12)
C6' C1' C2' 118.66(15)
C6' C1' C3 122.20(13)
C2' C1' C3 119.14(13)
C1' C2' C3' 120.99(16)
C1' C2' H2' 119.5
C3' C2' H2' 119.5
C4' C3' C2' 120.10(17)
C4' C3' H3' 120.0
C2' C3' H3' 120.0
C5' C4' C3' 119.60(18)
C5' C4' H4' 120.2
C3' C4' H4' 120.2
C4' C5' C6' 120.67(18)
C4' C5' H5' 119.7
C6' C5' H5' 119.7
C1' C6' C5' 119.98(17)
C1' C6' H6' 120.0
C5' C6' H6' 120.0
C5 C4 C9 119.28(13)
C5 C4 C3 132.04(13)
C9 C4 C3 108.65(12)
O4 C5 C4 121.46(13)
O4 C5 C6 120.32(13)
C4 C5 C6 118.20(13)
O5 C6 C7 120.82(13)
O5 C6 C5 117.98(13)
C7 C6 C5 121.03(14)
O6 C7 C8 124.39(14)
O6 C7 C6 115.24(14)
C8 C7 C6 120.36(13)
C9 C8 C7 117.90(14)
C9 C8 H8 121.1
C7 C8 H8 121.1
C8 C9 C4 123.21(14)
C8 C9 C1 128.89(13)
C4 C9 C1 107.87(12)
O2 C10 O3 122.93(15)
O2 C10 C2 124.77(15)
O3 C10 C2 112.28(14)
C10 O3 C11 116.41(15)
O3 C11 C12 111.72(17)
O3 C11 H11A 109.3
C12 C11 H11A 109.3
O3 C11 H11B 109.3
C12 C11 H11B 109.3
H11A C11 H11B 107.9
C11 C12 H12A 109.5
C11 C12 H12B 109.5
H12A C12 H12B 109.5
C11 C12 H12C 109.5
H12A C12 H12C 109.5
H12B C12 H12C 109.5
C5 O4 C13 113.92(11)
O4 C13 H13A 109.5
O4 C13 H13B 109.5
H13A C13 H13B 109.5
O4 C13 H13C 109.5
H13A C13 H13C 109.5
H13B C13 H13C 109.5
C6 O5 C14 115.62(13)
O5 C14 H14A 109.5
O5 C14 H14B 109.5
H14A C14 H14B 109.5
O5 C14 H14C 109.5
H14A C14 H14C 109.5
H14B C14 H14C 109.5
C7 O6 C15 117.92(13)
O6 C15 H15A 109.5
O6 C15 H15B 109.5
H15A C15 H15B 109.5
O6 C15 H15C 109.5
H15A C15 H15C 109.5
H15B C15 H15C 109.5

loop_
_geom_bond_atom_site_label_1
_geom_bond_atom_site_label_2
_geom_bond_distance
C1 O1 1.2112(17)
C1 C9 1.493(2)
C1 C2 1.503(2)
C2 C3 1.360(2)
C2 C10 1.477(2)
C3 C4 1.4804(19)
C3 C1' 1.4836(19)
C1' C6' 1.369(2)
C1' C2' 1.376(2)
C2' C3' 1.376(2)
C2' H2' 0.9300
C3' C4' 1.360(3)
C3' H3' 0.9300
C4' C5' 1.362(3)
C4' H4' 0.9300
C5' C6' 1.388(3)
C5' H5' 0.9300
C6' H6' 0.9300
C4 C5 1.3900(19)
C4 C9 1.3960(19)
C5 O4 1.3599(17)
C5 C6 1.414(2)
C6 O5 1.3660(18)
C6 C7 1.398(2)
C7 O6 1.3589(17)
C7 C8 1.391(2)
C8 C9 1.376(2)
C8 H8 0.9300
C10 O2 1.1913(18)
C10 O3 1.3239(19)
O3 C11 1.456(2)
C11 C12 1.473(3)
C11 H11A 0.9700
C11 H11B 0.9700
C12 H12A 0.9600
C12 H12B 0.9600
C12 H12C 0.9600
O4 C13 1.4346(18)
C13 H13A 0.9600
C13 H13B 0.9600
C13 H13C 0.9600
O5 C14 1.420(2)
C14 H14A 0.9600
C14 H14B 0.9600
C14 H14C 0.9600
O6 C15 1.428(2)
C15 H15A 0.9600
C15 H15B 0.9600
C15 H15C 0.9600

loop_
_geom_torsion_atom_site_label_1
_geom_torsion_atom_site_label_2
_geom_torsion_atom_site_label_3
_geom_torsion_atom_site_label_4
_geom_torsion
O1 C1 C2 C3 -178.66(13)
C9 C1 C2 C3 1.12(14)
O1 C1 C2 C10 0.6(2)
C9 C1 C2 C10 -179.58(12)
C10 C2 C3 C4 179.20(12)
C1 C2 C3 C4 -1.48(14)
C10 C2 C3 C1' -3.3(2)
C1 C2 C3 C1' 175.97(12)
C2 C3 C1' C6' 85.2(2)
C4 C3 C1' C6' -97.67(18)
C2 C3 C1' C2' -94.13(18)
C4 C3 C1' C2' 82.99(18)
C6' C1' C2' C3' -0.7(3)
C3 C1' C2' C3' 178.66(17)
C1' C2' C3' C4' -0.1(3)
C2' C3' C4' C5' 0.9(3)
C3' C4' C5' C6' -0.8(3)
C2' C1' C6' C5' 0.8(3)
C3 C1' C6' C5' -178.57(18)
C4' C5' C6' C1' 0.0(3)
C2 C3 C4 C5 -176.43(13)
C1' C3 C4 C5 6.0(2)
C2 C3 C4 C9 1.31(14)
C1' C3 C4 C9 -176.25(12)
C9 C4 C5 O4 179.65(11)
C3 C4 C5 O4 -2.8(2)
C9 C4 C5 C6 1.35(18)
C3 C4 C5 C6 178.90(12)
O4 C5 C6 O5 4.43(18)
C4 C5 C6 O5 -177.25(11)
O4 C5 C6 C7 179.69(12)
C4 C5 C6 C7 -1.99(19)
O5 C6 C7 O6 -2.15(19)
C5 C6 C7 O6 -177.28(12)
O5 C6 C7 C8 176.86(12)
C5 C6 C7 C8 1.7(2)
O6 C7 C8 C9 178.11(12)
C6 C7 C8 C9 -0.81(19)
C7 C8 C9 C4 0.19(19)
C7 C8 C9 C1 -177.38(12)
C5 C4 C9 C8 -0.49(19)
C3 C4 C9 C8 -178.57(11)
C5 C4 C9 C1 177.53(11)
C3 C4 C9 C1 -0.55(13)
O1 C1 C9 C8 -2.6(2)
C2 C1 C9 C8 177.56(12)
O1 C1 C9 C4 179.49(13)
C2 C1 C9 C4 -0.30(13)
C3 C2 C10 O2 -5.5(2)
C1 C2 C10 O2 175.28(14)
C3 C2 C10 O3 175.92(12)
C1 C2 C10 O3 -3.3(2)
O2 C10 O3 C11 -0.8(2)
C2 C10 O3 C11 177.75(13)
C10 O3 C11 C12 87.5(2)
C4 C5 O4 C13 107.50(16)
C6 C5 O4 C13 -74.24(17)
C7 C6 O5 C14 77.1(2)
C5 C6 O5 C14 -107.59(18)
C8 C7 O6 C15 -5.7(2)
C6 C7 O6 C15 173.30(13)
